data_7157382
loop_
_publ_author_name
'Chen, He-Ping'
'Li, Jing'
'Zhao, Zhen-Zhu'
'Li, Xinyang'
'Liu, Shui-Lin'
'Wang, Qing-Yuan'
'Liu, Ji-Kai'

_publ_section_title
;
 Diterpenes with bicyclo[2.2.2]octane moieties from the fungicolous fungus
 Xylaria longipes HFG1018.
;
_journal_issue 13
_journal_name_full 'Organic &amp; biomolecular chemistry'
_journal_page_first 2410
_journal_page_last 2415
_journal_paper_doi 10.1039/d0ob00220h
_journal_volume 18
_journal_year 2020
_chemical_absolute_configuration ad
_chemical_compound_source 'Xylaria longipes'
_chemical_formula_moiety 'C20 H28 O3'
_chemical_formula_sum 'C20 H28 O3'
_chemical_formula_weight 316.42
_chemical_name_systematic 'Xylarilongipin B'
_space_group_crystal_system orthorhombic
_space_group_IT_number 19
_space_group_name_Hall 'P 2ac 2ab'
_space_group_name_H-M_alt 'P 21 21 21'
_atom_sites_solution_hydrogens geom
_atom_sites_solution_primary direct
_atom_sites_solution_secondary difmap
_audit_creation_method SHELXL-2014/7
_audit_update_record
;
2019-11-04 deposited with the CCDC.	2020-03-09 downloaded from the CCDC.
;
_cell_angle_alpha 90
_cell_angle_beta 90
_cell_angle_gamma 90
_cell_formula_units_Z 8
_cell_length_a 7.6786(3)
_cell_length_b 10.5655(4)
_cell_length_c 40.1904(16)
_cell_measurement_reflns_used 9963
_cell_measurement_temperature 100(2)
_cell_measurement_theta_max 68.99
_cell_measurement_theta_min 4.33
_cell_volume 3260.6(2)
_computing_cell_refinement 'Bruker SAINT'
_computing_data_collection 'Bruker APEX2'
_computing_data_reduction 'Bruker SAINT'
_computing_molecular_graphics 'Bruker SHELXTL'
_computing_publication_material 'Bruker SHELXTL'
_computing_structure_refinement 'SHELXL-2014 (Sheldrick 2014)'
_computing_structure_solution 'SHELXS-97 (Sheldrick 2008)'
_diffrn_ambient_temperature 100(2)
_diffrn_measured_fraction_theta_full 0.975
_diffrn_measured_fraction_theta_max 0.958
_diffrn_measurement_device_type 'Bruker APEX-II CCD'
_diffrn_measurement_method '\f and \w scans'
_diffrn_radiation_type CuK\a
_diffrn_radiation_wavelength 1.54178
_diffrn_reflns_av_R_equivalents 0.0775
_diffrn_reflns_av_unetI/netI 0.0760
_diffrn_reflns_Laue_measured_fraction_full 0.975
_diffrn_reflns_Laue_measured_fraction_max 0.958
_diffrn_reflns_limit_h_max 9
_diffrn_reflns_limit_h_min -9
_diffrn_reflns_limit_k_max 12
_diffrn_reflns_limit_k_min -12
_diffrn_reflns_limit_l_max 47
_diffrn_reflns_limit_l_min -38
_diffrn_reflns_number 16385
_diffrn_reflns_point_group_measured_fraction_full 0.917
_diffrn_reflns_point_group_measured_fraction_max 0.896
_diffrn_reflns_theta_full 67.679
_diffrn_reflns_theta_max 69.270
_diffrn_reflns_theta_min 4.327
_diffrn_source 'fine-focus sealed tube'
_exptl_absorpt_coefficient_mu 0.669
_exptl_absorpt_correction_type multi-scan
_exptl_absorpt_process_details sadabs
_exptl_crystal_colour colourless
_exptl_crystal_density_diffrn 1.289
_exptl_crystal_description plate
_exptl_crystal_F_000 1376
_exptl_crystal_size_max 0.550
_exptl_crystal_size_mid 0.450
_exptl_crystal_size_min 0.050
_exptl_transmission_factor_max 0.7532
_exptl_transmission_factor_min 0.5110
_refine_diff_density_max 0.520
_refine_diff_density_min -0.553
_refine_diff_density_rms 0.112
_refine_ls_abs_structure_details
;
 Flack x determined using 1569 quotients [(I+)-(I-)]/[(I+)+(I-)]
 (Parsons, Flack and Wagner, Acta Cryst. B69 (2013) 249-259).
;
_refine_ls_abs_structure_Flack 0.03(14)
_refine_ls_extinction_method none
_refine_ls_goodness_of_fit_ref 1.162
_refine_ls_hydrogen_treatment constr
_refine_ls_matrix_type full
_refine_ls_number_parameters 423
_refine_ls_number_reflns 5475
_refine_ls_number_restraints 276
_refine_ls_restrained_S_all 1.138
_refine_ls_R_factor_all 0.0833
_refine_ls_R_factor_gt 0.0672
_refine_ls_shift/su_max 0.000
_refine_ls_shift/su_mean 0.000
_refine_ls_structure_factor_coef Fsqd
_refine_ls_weighting_details 'w=1/[\s^2^(Fo^2^)+(0.1428P)^2^] where P=(Fo^2^+2Fc^2^)/3'
_refine_ls_weighting_scheme calc
_refine_ls_wR_factor_gt 0.1827
_refine_ls_wR_factor_ref 0.2112
_reflns_Friedel_coverage 0.629
_reflns_Friedel_fraction_full 0.840
_reflns_Friedel_fraction_max 0.812
_reflns_number_gt 4758
_reflns_number_total 5475
_reflns_threshold_expression 'I > 2\s(I)'
_cod_data_source_file d0ob00220h2.cif
_cod_data_source_block cu_lchb31_0m
_cod_depositor_comments 'Adding full bibliography for 7157381--7157383.cif.'
_cod_database_code 7157382
_shelx_shelxl_version_number 2014/7
_shelx_space_group_comment
;
The symmetry employed for this shelxl refinement is uniquely defined
by the following loop, which should always be used as a source of
symmetry information in preference to the above space-group names.
They are only intended as comments.
;
_shelx_estimated_absorpt_t_min 0.710
_shelx_estimated_absorpt_t_max 0.967

loop_
_space_group_symop_operation_xyz
'x, y, z'
'x+1/2, -y+1/2, -z'
'-x, y+1/2, -z+1/2'
'-x+1/2, -y, z+1/2'

loop_
_atom_site_label
_atom_site_type_symbol
_atom_site_fract_x
_atom_site_fract_y
_atom_site_fract_z
_atom_site_U_iso_or_equiv
_atom_site_adp_type
_atom_site_occupancy
_atom_site_site_symmetry_order
_atom_site_calc_flag
_atom_site_refinement_flags_posn
_atom_site_refinement_flags_adp
_atom_site_refinement_flags_occupancy
_atom_site_disorder_assembly
_atom_site_disorder_group
O1 O 0.7399(5) 0.4238(3) 0.14200(7) 0.0194(8) Uani 1 1 d . U . . .
H1 H 0.8038 0.3624 0.1473 0.029 Uiso 1 1 calc R U . . .
O2 O 0.1603(5) 0.2248(3) 0.10238(7) 0.0192(8) Uani 1 1 d . U . . .
O3 O 0.1558(5) 0.3352(3) 0.05505(7) 0.0147(7) Uani 1 1 d . U . . .
O4 O 0.9234(5) 1.1928(3) 0.15461(7) 0.0180(8) Uani 1 1 d . U . . .
H4 H 0.9947 1.1912 0.1387 0.027 Uiso 1 1 calc R U . . .
O5 O 0.6625(5) 0.8201(3) 0.09058(7) 0.0218(8) Uani 1 1 d . U . . .
O6 O 0.5038(5) 0.7500(3) 0.13361(7) 0.0179(8) Uani 1 1 d . U . . .
C17 C 0.6895(7) 0.6469(4) -0.07234(10) 0.0161(10) Uani 1 1 d . U . . .
H17A H 0.6959 0.5790 -0.0889 0.024 Uiso 1 1 calc R U . . .
H17B H 0.8000 0.6933 -0.0720 0.024 Uiso 1 1 calc R U . . .
H17C H 0.5947 0.7049 -0.0781 0.024 Uiso 1 1 calc R U . . .
C13 C 0.6552(7) 0.5899(4) -0.03807(9) 0.0123(10) Uani 1 1 d . U . . .
C14 C 0.4879(7) 0.5108(4) -0.03806(9) 0.0139(10) Uani 1 1 d . U . . .
H14A H 0.3930 0.5582 -0.0492 0.017 Uiso 1 1 calc R U . . .
H14B H 0.5069 0.4309 -0.0504 0.017 Uiso 1 1 calc R U . . .
C8 C 0.4379(6) 0.4822(4) -0.00234(10) 0.0112(9) Uani 1 1 d . U . . .
C9 C 0.5926(6) 0.4944(4) 0.02140(9) 0.0102(10) Uani 1 1 d . U . . .
C10 C 0.5452(6) 0.4314(4) 0.05549(9) 0.0110(9) Uani 1 1 d . U . . .
C1 C 0.6769(6) 0.4621(4) 0.08359(9) 0.0132(10) Uani 1 1 d . U . . .
H1A H 0.7960 0.4389 0.0764 0.016 Uiso 1 1 calc R U . . .
H1B H 0.6750 0.5539 0.0884 0.016 Uiso 1 1 calc R U . . .
C2 C 0.6281(7) 0.3874(4) 0.11496(10) 0.0156(10) Uani 1 1 d . U . . .
H2 H 0.6420 0.2948 0.1106 0.019 Uiso 1 1 calc R U . . .
C19 C 0.2025(7) 0.3189(5) 0.08708(10) 0.0147(10) Uani 1 1 d . U . . .
C6 C 0.2219(6) 0.4580(4) 0.04284(10) 0.0116(10) Uani 1 1 d . U . . .
H6 H 0.1282 0.5228 0.0458 0.014 Uiso 1 1 calc R U . . .
C5 C 0.3693(6) 0.4888(4) 0.06682(9) 0.0095(9) Uani 1 1 d . U . . .
H5 H 0.3813 0.5827 0.0689 0.011 Uiso 1 1 calc R U . . .
C4 C 0.3011(6) 0.4345(4) 0.09966(10) 0.0128(10) Uani 1 1 d . U . . .
C18 C 0.1599(7) 0.5217(5) 0.11502(10) 0.0181(11) Uani 1 1 d . U . . .
H18A H 0.1174 0.4844 0.1358 0.027 Uiso 1 1 calc R U . . .
H18B H 0.0629 0.5306 0.0994 0.027 Uiso 1 1 calc R U . . .
H18C H 0.2102 0.6051 0.1196 0.027 Uiso 1 1 calc R U . . .
C3 C 0.4417(7) 0.4140(5) 0.12632(10) 0.0164(11) Uani 1 1 d . U . . .
H3A H 0.4443 0.4903 0.1406 0.020 Uiso 1 1 calc R U . . .
H3B H 0.4041 0.3424 0.1405 0.020 Uiso 1 1 calc R U . . .
C20 C 0.5394(7) 0.2866(4) 0.05039(10) 0.0123(10) Uani 1 1 d . U . . .
H20A H 0.4840 0.2467 0.0697 0.018 Uiso 1 1 calc R U . . .
H20B H 0.6582 0.2541 0.0479 0.018 Uiso 1 1 calc R U . . .
H20C H 0.4722 0.2671 0.0303 0.018 Uiso 1 1 calc R U . . .
C16 C 0.6326(7) 0.6958(4) -0.01171(9) 0.0118(10) Uani 1 1 d . U . . .
H16A H 0.7273 0.7587 -0.0140 0.014 Uiso 1 1 calc R U . . .
H16B H 0.5202 0.7396 -0.0152 0.014 Uiso 1 1 calc R U . . .
C15 C 0.6373(7) 0.6375(4) 0.02350(9) 0.0125(10) Uani 1 1 d . U . . .
H15A H 0.5520 0.6810 0.0380 0.015 Uiso 1 1 calc R U . . .
H15B H 0.7546 0.6486 0.0333 0.015 Uiso 1 1 calc R U . . .
C12 C 0.8063(7) 0.5069(5) -0.02654(10) 0.0153(10) Uani 1 1 d . U . . .
H12A H 0.9073 0.5606 -0.0206 0.018 Uiso 1 1 calc R U . . .
H12B H 0.8419 0.4493 -0.0447 0.018 Uiso 1 1 calc R U . . .
C11 C 0.7486(6) 0.4287(4) 0.00413(9) 0.0134(10) Uani 1 1 d . U . . .
H11A H 0.8468 0.4212 0.0200 0.016 Uiso 1 1 calc R U . . .
H11B H 0.7146 0.3425 -0.0030 0.016 Uiso 1 1 calc R U . . .
C7 C 0.2755(6) 0.4577(4) 0.00720(10) 0.0136(10) Uani 1 1 d . U . . .
H7 H 0.1906 0.4392 -0.0093 0.016 Uiso 1 1 calc R U . . .
C21 C 0.0447(7) 0.9471(5) 0.28462(10) 0.0217(12) Uani 1 1 d . U . . .
H21A H 0.0694 1.0058 0.3029 0.032 Uiso 1 1 calc R U . . .
H21B H 0.0474 0.8600 0.2930 0.032 Uiso 1 1 calc R U . . .
H21C H -0.0708 0.9654 0.2754 0.032 Uiso 1 1 calc R U . . .
C22 C 0.1831(7) 0.9631(5) 0.25723(10) 0.0164(11) Uani 1 1 d . U . . .
C23 C 0.1455(7) 0.8694(5) 0.22853(10) 0.0166(10) Uani 1 1 d . U . . .
H23A H 0.1220 0.7839 0.2376 0.020 Uiso 1 1 calc R U . . .
H23B H 0.0421 0.8974 0.2158 0.020 Uiso 1 1 calc R U . . .
C24 C 0.3041(7) 0.8659(4) 0.20605(10) 0.0141(10) Uani 1 1 d . U . . .
C25 C 0.4148(7) 0.9843(4) 0.20875(10) 0.0153(10) Uani 1 1 d . U . . .
C26 C 0.5419(7) 0.9893(4) 0.17854(9) 0.0144(10) Uani 1 1 d . U . . .
C27 C 0.6836(7) 1.0923(5) 0.18139(10) 0.0159(10) Uani 1 1 d . U . . .
H27A H 0.6278 1.1756 0.1851 0.019 Uiso 1 1 calc R U . . .
H27B H 0.7593 1.0738 0.2007 0.019 Uiso 1 1 calc R U . . .
C28 C 0.7943(7) 1.0976(5) 0.14972(10) 0.0168(10) Uani 1 1 d . U . . .
H28 H 0.7184 1.1225 0.1306 0.020 Uiso 1 1 calc R U . . .
C29 C 0.6447(7) 0.8096(5) 0.12029(10) 0.0161(10) Uani 1 1 d . U . . .
C30 C 0.5168(7) 0.7540(5) 0.17024(10) 0.0157(11) Uani 1 1 d . U . . .
H30 H 0.5748 0.6744 0.1779 0.019 Uiso 1 1 calc R U . . .
C31 C 0.6382(7) 0.8638(4) 0.17710(10) 0.0132(10) Uani 1 1 d . U . . .
H31 H 0.7007 0.8492 0.1986 0.016 Uiso 1 1 calc R U . . .
C32 C 0.7674(7) 0.8520(5) 0.14802(10) 0.0185(11) Uani 1 1 d . U . . .
C33 C 0.8782(7) 0.9701(4) 0.14214(10) 0.0146(10) Uani 1 1 d . U . . .
H33A H 0.9849 0.9625 0.1558 0.018 Uiso 1 1 calc R U . . .
H33B H 0.9149 0.9703 0.1185 0.018 Uiso 1 1 calc R U . . .
C34 C 0.3452(7) 0.7648(5) 0.18751(10) 0.0152(10) Uani 1 1 d . U . . .
H34 H 0.2629 0.6982 0.1853 0.018 Uiso 1 1 calc R U . . .
C35 C 0.3681(7) 0.9353(5) 0.26972(10) 0.0187(11) Uani 1 1 d . U . . .
H35A H 0.3813 0.8434 0.2738 0.022 Uiso 1 1 calc R U . . .
H35B H 0.3882 0.9802 0.2910 0.022 Uiso 1 1 calc R U . . .
C36 C 0.5035(7) 0.9792(5) 0.24369(9) 0.0164(10) Uani 1 1 d . U . . .
H36A H 0.6028 0.9194 0.2432 0.020 Uiso 1 1 calc R U . . .
H36B H 0.5484 1.0640 0.2497 0.020 Uiso 1 1 calc R U . . .
C37 C 0.1816(7) 1.0951(4) 0.24268(10) 0.0172(10) Uani 1 1 d . U . . .
H37A H 0.2315 1.1555 0.2589 0.021 Uiso 1 1 calc R U . . .
H37B H 0.0603 1.1211 0.2379 0.021 Uiso 1 1 calc R U . . .
C38 C 0.2898(7) 1.0978(5) 0.21012(10) 0.0176(11) Uani 1 1 d . U . . .
H38A H 0.2104 1.0952 0.1907 0.021 Uiso 1 1 calc R U . . .
H38B H 0.3574 1.1775 0.2090 0.021 Uiso 1 1 calc R U . . .
C39 C 0.4313(7) 1.0205(5) 0.14718(10) 0.0151(10) Uani 1 1 d . U . . .
H39A H 0.5009 1.0051 0.1271 0.023 Uiso 1 1 calc R U . . .
H39B H 0.3958 1.1095 0.1478 0.023 Uiso 1 1 calc R U . . .
H39C H 0.3276 0.9665 0.1468 0.023 Uiso 1 1 calc R U . . .
C40 C 0.8911(7) 0.7386(4) 0.15231(11) 0.0175(11) Uani 1 1 d . U . . .
H40A H 0.9759 0.7378 0.1341 0.026 Uiso 1 1 calc R U . . .
H40B H 0.8237 0.6599 0.1520 0.026 Uiso 1 1 calc R U . . .
H40C H 0.9524 0.7459 0.1736 0.026 Uiso 1 1 calc R U . . .

loop_
_atom_site_aniso_label
_atom_site_aniso_U_11
_atom_site_aniso_U_22
_atom_site_aniso_U_33
_atom_site_aniso_U_23
_atom_site_aniso_U_13
_atom_site_aniso_U_12
O1 0.026(2) 0.0163(18) 0.0163(14) -0.0019(12) -0.0063(14) 0.0015(17)
O2 0.023(2) 0.0132(18) 0.0213(15) 0.0031(12) 0.0042(14) -0.0048(16)
O3 0.0140(18) 0.0135(17) 0.0164(14) 0.0002(11) 0.0010(12) -0.0041(15)
O4 0.019(2) 0.0131(17) 0.0221(15) 0.0012(12) 0.0039(13) -0.0056(16)
O5 0.025(2) 0.028(2) 0.0122(14) -0.0043(12) 0.0021(13) -0.0003(18)
O6 0.019(2) 0.0214(19) 0.0132(14) -0.0062(11) -0.0005(13) 0.0002(16)
C17 0.023(3) 0.010(2) 0.0155(19) 0.0032(15) 0.0006(18) 0.003(2)
C13 0.017(3) 0.006(2) 0.0141(18) -0.0012(14) 0.0002(17) 0.0003(19)
C14 0.016(2) 0.012(2) 0.0138(18) 0.0004(15) -0.0025(17) -0.002(2)
C8 0.014(2) 0.006(2) 0.0137(18) -0.0012(14) -0.0013(16) -0.0002(19)
C9 0.009(2) 0.007(2) 0.0145(18) -0.0003(15) -0.0010(16) 0.0048(18)
C10 0.009(2) 0.011(2) 0.0128(17) 0.0000(15) 0.0002(16) -0.0038(19)
C1 0.013(2) 0.013(2) 0.0134(18) -0.0011(15) 0.0000(17) 0.001(2)
C2 0.019(3) 0.014(2) 0.0136(18) -0.0006(15) -0.0029(18) -0.001(2)
C19 0.012(3) 0.013(2) 0.0195(19) 0.0002(16) 0.0047(17) -0.002(2)
C6 0.013(2) 0.003(2) 0.0189(19) 0.0005(14) -0.0012(17) -0.0039(19)
C5 0.011(2) 0.002(2) 0.0158(18) -0.0001(14) -0.0015(17) 0.0008(19)
C4 0.015(2) 0.009(2) 0.0143(18) -0.0002(15) 0.0014(17) 0.004(2)
C18 0.021(3) 0.016(2) 0.0177(19) -0.0021(16) 0.0047(19) 0.003(2)
C3 0.022(3) 0.014(2) 0.0138(18) -0.0002(16) 0.0020(17) -0.003(2)
C20 0.015(3) 0.008(2) 0.0145(17) -0.0008(15) 0.0002(17) -0.001(2)
C16 0.017(3) 0.002(2) 0.0165(18) -0.0011(15) -0.0012(18) 0.000(2)
C15 0.014(2) 0.011(2) 0.0125(18) -0.0017(14) 0.0003(17) -0.001(2)
C12 0.015(2) 0.017(2) 0.0140(17) -0.0004(15) 0.0018(17) 0.003(2)
C11 0.014(2) 0.013(2) 0.0135(18) 0.0005(15) 0.0006(17) 0.003(2)
C7 0.014(3) 0.011(2) 0.0150(18) 0.0005(15) -0.0036(17) -0.002(2)
C21 0.022(3) 0.026(3) 0.017(2) -0.0023(17) 0.0029(19) 0.001(2)
C22 0.021(3) 0.015(2) 0.0131(17) -0.0049(15) 0.0014(18) -0.003(2)
C23 0.014(2) 0.020(2) 0.0158(19) -0.0006(16) 0.0011(18) -0.001(2)
C24 0.016(3) 0.014(2) 0.0123(18) 0.0011(15) -0.0031(17) 0.001(2)
C25 0.017(3) 0.015(2) 0.0140(18) 0.0002(15) -0.0016(17) -0.001(2)
C26 0.016(3) 0.016(2) 0.0121(18) 0.0004(15) -0.0009(17) 0.000(2)
C27 0.015(3) 0.019(2) 0.0134(18) -0.0015(16) 0.0007(18) 0.003(2)
C28 0.017(3) 0.020(3) 0.0140(18) 0.0015(16) 0.0012(18) -0.002(2)
C29 0.017(3) 0.014(2) 0.0170(19) -0.0056(16) -0.0011(19) 0.004(2)
C30 0.015(3) 0.020(3) 0.0119(18) -0.0010(15) -0.0038(17) 0.006(2)
C31 0.016(2) 0.011(2) 0.0121(18) -0.0002(14) -0.0020(17) 0.001(2)
C32 0.020(3) 0.021(3) 0.0148(19) -0.0039(16) -0.0001(19) -0.003(2)
C33 0.017(2) 0.011(2) 0.0161(17) -0.0004(15) 0.0015(17) -0.001(2)
C34 0.013(2) 0.016(2) 0.0160(19) 0.0006(15) -0.0031(18) 0.000(2)
C35 0.020(3) 0.021(2) 0.0145(18) -0.0014(16) 0.0003(19) -0.003(2)
C36 0.018(3) 0.018(2) 0.0137(18) -0.0009(15) -0.0002(18) 0.000(2)
C37 0.017(3) 0.014(2) 0.0205(19) -0.0033(16) 0.0010(19) -0.001(2)
C38 0.020(3) 0.018(2) 0.0146(18) 0.0008(16) 0.0015(18) 0.000(2)
C39 0.017(3) 0.015(2) 0.0129(18) 0.0003(16) 0.0015(17) -0.001(2)
C40 0.019(3) 0.009(2) 0.024(2) -0.0031(16) 0.001(2) 0.007(2)

loop_
_atom_type_symbol
_atom_type_description
_atom_type_scat_dispersion_real
_atom_type_scat_dispersion_imag
_atom_type_scat_source
C C 0.0181 0.0091 'International Tables Vol C Tables 4.2.6.8 and 6.1.1.4'
H H 0.0000 0.0000 'International Tables Vol C Tables 4.2.6.8 and 6.1.1.4'
O O 0.0492 0.0322 'International Tables Vol C Tables 4.2.6.8 and 6.1.1.4'

loop_
_geom_angle_atom_site_label_1
_geom_angle_atom_site_label_2
_geom_angle_atom_site_label_3
_geom_angle
_geom_angle_site_symmetry_1
_geom_angle_site_symmetry_3
_geom_angle_publ_flag
C2 O1 H1 109.5 . . ?
C19 O3 C6 109.8(3) . . ?
C28 O4 H4 109.5 . . ?
C29 O6 C30 109.0(3) . . ?
C13 C17 H17A 109.5 . . ?
C13 C17 H17B 109.5 . . ?
H17A C17 H17B 109.5 . . ?
C13 C17 H17C 109.5 . . ?
H17A C17 H17C 109.5 . . ?
H17B C17 H17C 109.5 . . ?
C17 C13 C12 111.7(4) . . ?
C17 C13 C14 111.1(4) . . ?
C12 C13 C14 108.9(4) . . ?
C17 C13 C16 110.6(4) . . ?
C12 C13 C16 107.0(4) . . ?
C14 C13 C16 107.4(4) . . ?
C8 C14 C13 108.7(3) . . ?
C8 C14 H14A 109.9 . . ?
C13 C14 H14A 109.9 . . ?
C8 C14 H14B 109.9 . . ?
C13 C14 H14B 109.9 . . ?
H14A C14 H14B 108.3 . . ?
C7 C8 C14 123.3(4) . . ?
C7 C8 C9 124.4(4) . . ?
C14 C8 C9 112.1(4) . . ?
C8 C9 C11 106.5(3) . . ?
C8 C9 C15 106.7(3) . . ?
C11 C9 C15 106.8(4) . . ?
C8 C9 C10 109.2(4) . . ?
C11 C9 C10 112.5(4) . . ?
C15 C9 C10 114.7(3) . . ?
C20 C10 C5 113.7(4) . . ?
C20 C10 C1 108.8(4) . . ?
C5 C10 C1 105.8(3) . . ?
C20 C10 C9 108.1(3) . . ?
C5 C10 C9 107.1(4) . . ?
C1 C10 C9 113.4(4) . . ?
C2 C1 C10 109.4(4) . . ?
C2 C1 H1A 109.8 . . ?
C10 C1 H1A 109.8 . . ?
C2 C1 H1B 109.8 . . ?
C10 C1 H1B 109.8 . . ?
H1A C1 H1B 108.2 . . ?
O1 C2 C3 106.5(3) . . ?
O1 C2 C1 109.8(4) . . ?
C3 C2 C1 112.3(4) . . ?
O1 C2 H2 109.4 . . ?
C3 C2 H2 109.4 . . ?
C1 C2 H2 109.4 . . ?
O2 C19 O3 121.2(4) . . ?
O2 C19 C4 128.4(4) . . ?
O3 C19 C4 110.3(3) . . ?
O3 C6 C7 114.3(3) . . ?
O3 C6 C5 103.4(3) . . ?
C7 C6 C5 113.8(4) . . ?
O3 C6 H6 108.3 . . ?
C7 C6 H6 108.3 . . ?
C5 C6 H6 108.3 . . ?
C6 C5 C4 102.2(4) . . ?
C6 C5 C10 112.3(3) . . ?
C4 C5 C10 113.9(4) . . ?
C6 C5 H5 109.4 . . ?
C4 C5 H5 109.4 . . ?
C10 C5 H5 109.4 . . ?
C19 C4 C5 100.6(3) . . ?
C19 C4 C3 117.9(4) . . ?
C5 C4 C3 114.4(4) . . ?
C19 C4 C18 105.1(4) . . ?
C5 C4 C18 111.1(4) . . ?
C3 C4 C18 107.3(3) . . ?
C4 C18 H18A 109.5 . . ?
C4 C18 H18B 109.5 . . ?
H18A C18 H18B 109.5 . . ?
C4 C18 H18C 109.5 . . ?
H18A C18 H18C 109.5 . . ?
H18B C18 H18C 109.5 . . ?
C2 C3 C4 118.4(3) . . ?
C2 C3 H3A 107.7 . . ?
C4 C3 H3A 107.7 . . ?
C2 C3 H3B 107.7 . . ?
C4 C3 H3B 107.7 . . ?
H3A C3 H3B 107.1 . . ?
C10 C20 H20A 109.5 . . ?
C10 C20 H20B 109.5 . . ?
H20A C20 H20B 109.5 . . ?
C10 C20 H20C 109.5 . . ?
H20A C20 H20C 109.5 . . ?
H20B C20 H20C 109.5 . . ?
C15 C16 C13 109.6(4) . . ?
C15 C16 H16A 109.7 . . ?
C13 C16 H16A 109.7 . . ?
C15 C16 H16B 109.7 . . ?
C13 C16 H16B 109.7 . . ?
H16A C16 H16B 108.2 . . ?
C16 C15 C9 109.5(3) . . ?
C16 C15 H15A 109.8 . . ?
C9 C15 H15A 109.8 . . ?
C16 C15 H15B 109.8 . . ?
C9 C15 H15B 109.8 . . ?
H15A C15 H15B 108.2 . . ?
C13 C12 C11 109.3(4) . . ?
C13 C12 H12A 109.8 . . ?
C11 C12 H12A 109.8 . . ?
C13 C12 H12B 109.8 . . ?
C11 C12 H12B 109.8 . . ?
H12A C12 H12B 108.3 . . ?
C12 C11 C9 109.8(4) . . ?
C12 C11 H11A 109.7 . . ?
C9 C11 H11A 109.7 . . ?
C12 C11 H11B 109.7 . . ?
C9 C11 H11B 109.7 . . ?
H11A C11 H11B 108.2 . . ?
C8 C7 C6 122.4(4) . . ?
C8 C7 H7 118.8 . . ?
C6 C7 H7 118.8 . . ?
C22 C21 H21A 109.5 . . ?
C22 C21 H21B 109.5 . . ?
H21A C21 H21B 109.5 . . ?
C22 C21 H21C 109.5 . . ?
H21A C21 H21C 109.5 . . ?
H21B C21 H21C 109.5 . . ?
C37 C22 C35 108.0(4) . . ?
C37 C22 C21 111.9(4) . . ?
C35 C22 C21 112.6(4) . . ?
C37 C22 C23 107.5(3) . . ?
C35 C22 C23 107.1(4) . . ?
C21 C22 C23 109.5(4) . . ?
C24 C23 C22 108.1(4) . . ?
C24 C23 H23A 110.1 . . ?
C22 C23 H23A 110.1 . . ?
C24 C23 H23B 110.1 . . ?
C22 C23 H23B 110.1 . . ?
H23A C23 H23B 108.4 . . ?
C34 C24 C25 124.4(5) . . ?
C34 C24 C23 122.6(5) . . ?
C25 C24 C23 112.8(4) . . ?
C24 C25 C38 107.2(4) . . ?
C24 C25 C26 108.8(4) . . ?
C38 C25 C26 113.1(4) . . ?
C24 C25 C36 106.3(3) . . ?
C38 C25 C36 105.5(3) . . ?
C26 C25 C36 115.4(4) . . ?
C31 C26 C27 106.0(4) . . ?
C31 C26 C39 114.8(3) . . ?
C27 C26 C39 107.2(4) . . ?
C31 C26 C25 107.8(4) . . ?
C27 C26 C25 114.0(3) . . ?
C39 C26 C25 107.3(4) . . ?
C28 C27 C26 110.8(3) . . ?
C28 C27 H27A 109.5 . . ?
C26 C27 H27A 109.5 . . ?
C28 C27 H27B 109.5 . . ?
C26 C27 H27B 109.5 . . ?
H27A C27 H27B 108.1 . . ?
O4 C28 C33 110.9(4) . . ?
O4 C28 C27 107.3(3) . . ?
C33 C28 C27 111.6(4) . . ?
O4 C28 H28 109.0 . . ?
C33 C28 H28 109.0 . . ?
C27 C28 H28 109.0 . . ?
O5 C29 O6 121.5(4) . . ?
O5 C29 C32 128.7(5) . . ?
O6 C29 C32 109.8(4) . . ?
O6 C30 C34 114.0(4) . . ?
O6 C30 C31 104.2(3) . . ?
C34 C30 C31 113.6(4) . . ?
O6 C30 H30 108.3 . . ?
C34 C30 H30 108.3 . . ?
C31 C30 H30 108.3 . . ?
C30 C31 C26 112.1(4) . . ?
C30 C31 C32 101.4(3) . . ?
C26 C31 C32 114.4(4) . . ?
C30 C31 H31 109.6 . . ?
C26 C31 H31 109.6 . . ?
C32 C31 H31 109.6 . . ?
C29 C32 C33 118.0(4) . . ?
C29 C32 C31 100.4(4) . . ?
C33 C32 C31 114.3(4) . . ?
C29 C32 C40 103.5(4) . . ?
C33 C32 C40 108.0(4) . . ?
C31 C32 C40 112.1(4) . . ?
C28 C33 C32 117.1(4) . . ?
C28 C33 H33A 108.0 . . ?
C32 C33 H33A 108.0 . . ?
C28 C33 H33B 108.0 . . ?
C32 C33 H33B 108.0 . . ?
H33A C33 H33B 107.3 . . ?
C24 C34 C30 121.8(5) . . ?
C24 C34 H34 119.1 . . ?
C30 C34 H34 119.1 . . ?
C22 C35 C36 110.1(3) . . ?
C22 C35 H35A 109.6 . . ?
C36 C35 H35A 109.6 . . ?
C22 C35 H35B 109.6 . . ?
C36 C35 H35B 109.6 . . ?
H35A C35 H35B 108.2 . . ?
C35 C36 C25 109.0(4) . . ?
C35 C36 H36A 109.9 . . ?
C25 C36 H36A 109.9 . . ?
C35 C36 H36B 109.9 . . ?
C25 C36 H36B 109.9 . . ?
H36A C36 H36B 108.3 . . ?
C22 C37 C38 109.9(4) . . ?
C22 C37 H37A 109.7 . . ?
C38 C37 H37A 109.7 . . ?
C22 C37 H37B 109.7 . . ?
C38 C37 H37B 109.7 . . ?
H37A C37 H37B 108.2 . . ?
C25 C38 C37 110.5(3) . . ?
C25 C38 H38A 109.5 . . ?
C37 C38 H38A 109.5 . . ?
C25 C38 H38B 109.5 . . ?
C37 C38 H38B 109.5 . . ?
H38A C38 H38B 108.1 . . ?
C26 C39 H39A 109.5 . . ?
C26 C39 H39B 109.5 . . ?
H39A C39 H39B 109.5 . . ?
C26 C39 H39C 109.5 . . ?
H39A C39 H39C 109.5 . . ?
H39B C39 H39C 109.5 . . ?
C32 C40 H40A 109.5 . . ?
C32 C40 H40B 109.5 . . ?
H40A C40 H40B 109.5 . . ?
C32 C40 H40C 109.5 . . ?
H40A C40 H40C 109.5 . . ?
H40B C40 H40C 109.5 . . ?

loop_
_geom_bond_atom_site_label_1
_geom_bond_atom_site_label_2
_geom_bond_distance
_geom_bond_site_symmetry_2
_geom_bond_publ_flag
O1 C2 1.437(5) . ?
O1 H1 0.8400 . ?
O2 C19 1.213(6) . ?
O3 C19 1.347(5) . ?
O3 C6 1.477(5) . ?
O4 C28 1.426(6) . ?
O4 H4 0.8400 . ?
O5 C29 1.207(5) . ?
O6 C29 1.361(6) . ?
O6 C30 1.476(5) . ?
C17 C13 1.526(5) . ?
C17 H17A 0.9800 . ?
C17 H17B 0.9800 . ?
C17 H17C 0.9800 . ?
C13 C12 1.526(7) . ?
C13 C14 1.532(7) . ?
C13 C16 1.550(5) . ?
C14 C8 1.517(5) . ?
C14 H14A 0.9900 . ?
C14 H14B 0.9900 . ?
C8 C7 1.330(7) . ?
C8 C9 1.529(6) . ?
C9 C11 1.549(6) . ?
C9 C15 1.552(6) . ?
C9 C10 1.566(5) . ?
C10 C20 1.545(6) . ?
C10 C5 1.549(6) . ?
C10 C1 1.550(6) . ?
C1 C2 1.533(6) . ?
C1 H1A 0.9900 . ?
C1 H1B 0.9900 . ?
C2 C3 1.529(7) . ?
C2 H2 1.0000 . ?
C19 C4 1.524(6) . ?
C6 C7 1.490(5) . ?
C6 C5 1.522(6) . ?
C6 H6 1.0000 . ?
C5 C4 1.531(5) . ?
C5 H5 1.0000 . ?
C4 C3 1.536(6) . ?
C4 C18 1.550(6) . ?
C18 H18A 0.9800 . ?
C18 H18B 0.9800 . ?
C18 H18C 0.9800 . ?
C3 H3A 0.9900 . ?
C3 H3B 0.9900 . ?
C20 H20A 0.9800 . ?
C20 H20B 0.9800 . ?
C20 H20C 0.9800 . ?
C16 C15 1.544(5) . ?
C16 H16A 0.9900 . ?
C16 H16B 0.9900 . ?
C15 H15A 0.9900 . ?
C15 H15B 0.9900 . ?
C12 C11 1.548(6) . ?
C12 H12A 0.9900 . ?
C12 H12B 0.9900 . ?
C11 H11A 0.9900 . ?
C11 H11B 0.9900 . ?
C7 H7 0.9500 . ?
C21 C22 1.539(6) . ?
C21 H21A 0.9800 . ?
C21 H21B 0.9800 . ?
C21 H21C 0.9800 . ?
C22 C37 1.512(6) . ?
C22 C35 1.535(7) . ?
C22 C23 1.547(6) . ?
C23 C24 1.517(7) . ?
C23 H23A 0.9900 . ?
C23 H23B 0.9900 . ?
C24 C34 1.340(7) . ?
C24 C25 1.516(6) . ?
C25 C38 1.537(7) . ?
C25 C26 1.559(6) . ?
C25 C36 1.561(6) . ?
C26 C31 1.520(6) . ?
C26 C27 1.543(7) . ?
C26 C39 1.555(6) . ?
C27 C28 1.532(6) . ?
C27 H27A 0.9900 . ?
C27 H27B 0.9900 . ?
C28 C33 1.524(7) . ?
C28 H28 1.0000 . ?
C29 C32 1.527(6) . ?
C30 C34 1.494(7) . ?
C30 C31 1.514(6) . ?
C30 H30 1.0000 . ?
C31 C32 1.537(6) . ?
C31 H31 1.0000 . ?
C32 C33 1.528(7) . ?
C32 C40 1.539(7) . ?
C33 H33A 0.9900 . ?
C33 H33B 0.9900 . ?
C34 H34 0.9500 . ?
C35 C36 1.546(7) . ?
C35 H35A 0.9900 . ?
C35 H35B 0.9900 . ?
C36 H36A 0.9900 . ?
C36 H36B 0.9900 . ?
C37 C38 1.550(6) . ?
C37 H37A 0.9900 . ?
C37 H37B 0.9900 . ?
C38 H38A 0.9900 . ?
C38 H38B 0.9900 . ?
C39 H39A 0.9800 . ?
C39 H39B 0.9800 . ?
C39 H39C 0.9800 . ?
C40 H40A 0.9800 . ?
C40 H40B 0.9800 . ?
C40 H40C 0.9800 . ?

loop_
_geom_hbond_atom_site_label_D
_geom_hbond_atom_site_label_H
_geom_hbond_atom_site_label_A
_geom_hbond_distance_DH
_geom_hbond_distance_HA
_geom_hbond_distance_DA
_geom_hbond_angle_DHA
_geom_hbond_site_symmetry_A
O4 H4 O2 0.84 1.97 2.798(4) 168.4 1_665
O1 H1 O4 0.84 2.04 2.863(5) 168.4 1_545
O4 H4 O2 0.84 1.97 2.798(4) 168.4 1_665
O1 H1 O4 0.84 2.04 2.863(5) 168.4 1_545
O1 H1 O4 0.84 2.04 2.863(5) 168.4 1_545
O4 H4 O2 0.84 1.97 2.798(4) 168.4 1_665
O1 H1 O4 0.84 2.04 2.863(5) 168.4 1_545
O4 H4 O2 0.84 1.97 2.798(4) 168.4 1_665

loop_
_geom_torsion_atom_site_label_1
_geom_torsion_atom_site_label_2
_geom_torsion_atom_site_label_3
_geom_torsion_atom_site_label_4
_geom_torsion
_geom_torsion_site_symmetry_1
_geom_torsion_site_symmetry_2
_geom_torsion_site_symmetry_3
_geom_torsion_site_symmetry_4
_geom_torsion_publ_flag
C17 C13 C14 C8 -167.1(4) . . . . ?
C12 C13 C14 C8 69.5(4) . . . . ?
C16 C13 C14 C8 -46.0(5) . . . . ?
C13 C14 C8 C7 154.8(4) . . . . ?
C13 C14 C8 C9 -21.1(5) . . . . ?
C7 C8 C9 C11 140.1(5) . . . . ?
C14 C8 C9 C11 -44.1(5) . . . . ?
C7 C8 C9 C15 -106.1(5) . . . . ?
C14 C8 C9 C15 69.7(5) . . . . ?
C7 C8 C9 C10 18.4(6) . . . . ?
C14 C8 C9 C10 -165.8(4) . . . . ?
C8 C9 C10 C20 71.1(5) . . . . ?
C11 C9 C10 C20 -46.9(5) . . . . ?
C15 C9 C10 C20 -169.3(4) . . . . ?
C8 C9 C10 C5 -51.8(4) . . . . ?
C11 C9 C10 C5 -169.8(3) . . . . ?
C15 C9 C10 C5 67.9(5) . . . . ?
C8 C9 C10 C1 -168.2(4) . . . . ?
C11 C9 C10 C1 73.8(5) . . . . ?
C15 C9 C10 C1 -48.5(5) . . . . ?
C20 C10 C1 C2 -54.8(5) . . . . ?
C5 C10 C1 C2 67.7(4) . . . . ?
C9 C10 C1 C2 -175.2(4) . . . . ?
C10 C1 C2 O1 -174.8(4) . . . . ?
C10 C1 C2 C3 -56.5(5) . . . . ?
C6 O3 C19 O2 179.1(5) . . . . ?
C6 O3 C19 C4 2.0(5) . . . . ?
C19 O3 C6 C7 145.3(4) . . . . ?
C19 O3 C6 C5 21.0(4) . . . . ?
O3 C6 C5 C4 -34.7(4) . . . . ?
C7 C6 C5 C4 -159.3(4) . . . . ?
O3 C6 C5 C10 87.8(4) . . . . ?
C7 C6 C5 C10 -36.8(5) . . . . ?
C20 C10 C5 C6 -56.4(5) . . . . ?
C1 C10 C5 C6 -175.8(3) . . . . ?
C9 C10 C5 C6 63.0(4) . . . . ?
C20 C10 C5 C4 59.2(5) . . . . ?
C1 C10 C5 C4 -60.2(5) . . . . ?
C9 C10 C5 C4 178.5(4) . . . . ?
O2 C19 C4 C5 159.4(5) . . . . ?
O3 C19 C4 C5 -23.7(5) . . . . ?
O2 C19 C4 C3 34.3(7) . . . . ?
O3 C19 C4 C3 -148.8(4) . . . . ?
O2 C19 C4 C18 -85.1(6) . . . . ?
O3 C19 C4 C18 91.7(4) . . . . ?
C6 C5 C4 C19 34.7(4) . . . . ?
C10 C5 C4 C19 -86.7(4) . . . . ?
C6 C5 C4 C3 162.1(4) . . . . ?
C10 C5 C4 C3 40.7(5) . . . . ?
C6 C5 C4 C18 -76.2(4) . . . . ?
C10 C5 C4 C18 162.4(4) . . . . ?
O1 C2 C3 C4 156.6(4) . . . . ?
C1 C2 C3 C4 36.4(6) . . . . ?
C19 C4 C3 C2 89.7(5) . . . . ?
C5 C4 C3 C2 -28.2(6) . . . . ?
C18 C4 C3 C2 -152.0(4) . . . . ?
C17 C13 C16 C15 -168.0(4) . . . . ?
C12 C13 C16 C15 -46.2(5) . . . . ?
C14 C13 C16 C15 70.6(5) . . . . ?
C13 C16 C15 C9 -21.3(6) . . . . ?
C8 C9 C15 C16 -43.7(5) . . . . ?
C11 C9 C15 C16 69.9(5) . . . . ?
C10 C9 C15 C16 -164.8(4) . . . . ?
C17 C13 C12 C11 -167.5(4) . . . . ?
C14 C13 C12 C11 -44.4(5) . . . . ?
C16 C13 C12 C11 71.4(5) . . . . ?
C13 C12 C11 C9 -22.3(5) . . . . ?
C8 C9 C11 C12 68.8(5) . . . . ?
C15 C9 C11 C12 -44.9(4) . . . . ?
C10 C9 C11 C12 -171.6(4) . . . . ?
C14 C8 C7 C6 -166.1(4) . . . . ?
C9 C8 C7 C6 9.3(7) . . . . ?
O3 C6 C7 C8 -118.6(5) . . . . ?
C5 C6 C7 C8 0.0(6) . . . . ?
C37 C22 C23 C24 71.0(5) . . . . ?
C35 C22 C23 C24 -44.9(5) . . . . ?
C21 C22 C23 C24 -167.3(4) . . . . ?
C22 C23 C24 C34 153.0(4) . . . . ?
C22 C23 C24 C25 -23.1(5) . . . . ?
C34 C24 C25 C38 142.1(4) . . . . ?
C23 C24 C25 C38 -41.8(4) . . . . ?
C34 C24 C25 C26 19.4(6) . . . . ?
C23 C24 C25 C26 -164.5(4) . . . . ?
C34 C24 C25 C36 -105.5(5) . . . . ?
C23 C24 C25 C36 70.6(5) . . . . ?
C24 C25 C26 C31 -52.5(5) . . . . ?
C38 C25 C26 C31 -171.6(4) . . . . ?
C36 C25 C26 C31 66.8(5) . . . . ?
C24 C25 C26 C27 -169.9(4) . . . . ?
C38 C25 C26 C27 71.1(5) . . . . ?
C36 C25 C26 C27 -50.5(5) . . . . ?
C24 C25 C26 C39 71.6(5) . . . . ?
C38 C25 C26 C39 -47.4(5) . . . . ?
C36 C25 C26 C39 -169.0(4) . . . . ?
C31 C26 C27 C28 65.8(4) . . . . ?
C39 C26 C27 C28 -57.2(5) . . . . ?
C25 C26 C27 C28 -175.8(4) . . . . ?
C26 C27 C28 O4 -178.9(4) . . . . ?
C26 C27 C28 C33 -57.1(5) . . . . ?
C30 O6 C29 O5 -179.0(4) . . . . ?
C30 O6 C29 C32 2.9(5) . . . . ?
C29 O6 C30 C34 146.0(4) . . . . ?
C29 O6 C30 C31 21.7(5) . . . . ?
O6 C30 C31 C26 86.0(4) . . . . ?
C34 C30 C31 C26 -38.5(4) . . . . ?
O6 C30 C31 C32 -36.4(4) . . . . ?
C34 C30 C31 C32 -161.0(4) . . . . ?
C27 C26 C31 C30 -173.4(3) . . . . ?
C39 C26 C31 C30 -55.3(5) . . . . ?
C25 C26 C31 C30 64.2(4) . . . . ?
C27 C26 C31 C32 -58.7(4) . . . . ?
C39 C26 C31 C32 59.4(5) . . . . ?
C25 C26 C31 C32 178.9(4) . . . . ?
O5 C29 C32 C33 31.8(8) . . . . ?
O6 C29 C32 C33 -150.3(4) . . . . ?
O5 C29 C32 C31 156.6(5) . . . . ?
O6 C29 C32 C31 -25.5(5) . . . . ?
O5 C29 C32 C40 -87.5(6) . . . . ?
O6 C29 C32 C40 90.5(5) . . . . ?
C30 C31 C32 C29 36.6(4) . . . . ?
C26 C31 C32 C29 -84.2(5) . . . . ?
C30 C31 C32 C33 164.0(4) . . . . ?
C26 C31 C32 C33 43.2(6) . . . . ?
C30 C31 C32 C40 -72.7(5) . . . . ?
C26 C31 C32 C40 166.5(4) . . . . ?
O4 C28 C33 C32 159.5(3) . . . . ?
C27 C28 C33 C32 39.9(5) . . . . ?
C29 C32 C33 C28 84.9(5) . . . . ?
C31 C32 C33 C28 -32.7(5) . . . . ?
C40 C32 C33 C28 -158.2(4) . . . . ?
C25 C24 C34 C30 6.7(7) . . . . ?
C23 C24 C34 C30 -169.1(4) . . . . ?
O6 C30 C34 C24 -116.5(5) . . . . ?
C31 C30 C34 C24 2.6(6) . . . . ?
C37 C22 C35 C36 -44.3(5) . . . . ?
C21 C22 C35 C36 -168.3(4) . . . . ?
C23 C22 C35 C36 71.3(5) . . . . ?
C22 C35 C36 C25 -23.2(5) . . . . ?
C24 C25 C36 C35 -42.7(5) . . . . ?
C38 C25 C36 C35 71.0(5) . . . . ?
C26 C25 C36 C35 -163.4(4) . . . . ?
C35 C22 C37 C38 69.0(4) . . . . ?
C21 C22 C37 C38 -166.6(4) . . . . ?
C23 C22 C37 C38 -46.3(5) . . . . ?
C24 C25 C38 C37 66.3(4) . . . . ?
C26 C25 C38 C37 -173.7(4) . . . . ?
C36 C25 C38 C37 -46.6(5) . . . . ?
C22 C37 C38 C25 -19.7(5) . . . . ?
